data_7703675
loop_
_publ_author_name
'Diether, Dominic'
'Meermann-Zimmermann, Melanie'
'T\"ornroos, Karl W'
'Maichle-M\"ossmer, C\"acilia'
'Anwander, Reiner'

_publ_section_title
;
 Rare-earth metal-promoted (double) C-H-bond activation of a
 lutidinyl-functionalized alkoxy ligand: formation of [ONC] pincer-type
 ligands and implications for isoprene polymerization.
;
_journal_issue 6
_journal_name_full 'Dalton transactions (Cambridge, England : 2003)'
_journal_page_first 2004
_journal_page_last 2013
_journal_paper_doi 10.1039/c9dt04742e
_journal_volume 49
_journal_year 2020
_chemical_formula_sum 'C29 H43 Al3 Lu N O'
_chemical_formula_weight 677.55
_chemical_properties_physical Air-sensitive,Moisture-sensitive
_space_group_crystal_system orthorhombic
_space_group_IT_number 19
_space_group_name_Hall 'P 2ac 2ab'
_space_group_name_H-M_alt 'P 21 21 21'
_atom_sites_solution_hydrogens mixed
_audit_creation_method SHELXL-2014/7
_audit_update_record
;
2020-01-14 deposited with the CCDC.	2020-01-27 downloaded from the CCDC.
;
_cell_angle_alpha 90
_cell_angle_beta 90
_cell_angle_gamma 90
_cell_formula_units_Z 4
_cell_length_a 10.6476(4)
_cell_length_b 13.3042(6)
_cell_length_c 22.2103(9)
_cell_measurement_reflns_used 9043
_cell_measurement_temperature 103(2)
_cell_measurement_theta_max 32.03
_cell_measurement_theta_min 2.39
_cell_volume 3146.3(2)
_computing_cell_refinement 'Bruker AXS Inc. SAINT V6.45A'
_computing_data_collection 'Bruker AXS Inc. APEX2 v2008.1-0'
_computing_data_reduction 'Bruker AXS Inc. SAINT V6.45A'
_computing_structure_refinement 'SHELXL-2014/7 (Sheldrick, 2014)'
_computing_structure_solution 'SHELXS-97 (Sheldrick, 2008)'
_diffrn_ambient_temperature 103(2)
_diffrn_measured_fraction_theta_full 0.998
_diffrn_measured_fraction_theta_max 0.999
_diffrn_measurement_device_type 'Bruker AXS APEXII Pt135 CCD detector'
_diffrn_measurement_method '\w scans'
_diffrn_radiation_type MoK\a
_diffrn_radiation_wavelength 0.71073
_diffrn_reflns_av_R_equivalents 0.0182
_diffrn_reflns_av_unetI/netI 0.0215
_diffrn_reflns_Laue_measured_fraction_full 0.998
_diffrn_reflns_Laue_measured_fraction_max 0.999
_diffrn_reflns_limit_h_max 15
_diffrn_reflns_limit_h_min -15
_diffrn_reflns_limit_k_max 19
_diffrn_reflns_limit_k_min -19
_diffrn_reflns_limit_l_max 33
_diffrn_reflns_limit_l_min -33
_diffrn_reflns_number 58680
_diffrn_reflns_point_group_measured_fraction_full 0.975
_diffrn_reflns_point_group_measured_fraction_max 0.984
_diffrn_reflns_theta_full 25.242
_diffrn_reflns_theta_max 32.044
_diffrn_reflns_theta_min 1.784
_diffrn_source 'Bruker AXS TXS Ultra Rotating Anode'
_exptl_absorpt_coefficient_mu 3.242
_exptl_absorpt_correction_T_max 0.8324
_exptl_absorpt_correction_T_min 0.6431
_exptl_absorpt_correction_type numerical
_exptl_absorpt_process_details SADABS-2008/1
_exptl_crystal_colour colourless
_exptl_crystal_density_diffrn 1.430
_exptl_crystal_description lath
_exptl_crystal_F_000 1368
_exptl_crystal_size_max 0.400
_exptl_crystal_size_mid 0.125
_exptl_crystal_size_min 0.050
_refine_diff_density_max 1.057
_refine_diff_density_min -0.398
_refine_diff_density_rms 0.059
_refine_ls_abs_structure_details
;
 Flack x determined using 4629 quotients [(I+)-(I-)]/[(I+)+(I-)]
 (Parsons, Flack and Wagner, Acta Cryst. B69 (2013) 249-259).
;
_refine_ls_abs_structure_Flack 0.0148(12)
_refine_ls_extinction_method none
_refine_ls_goodness_of_fit_ref 1.042
_refine_ls_hydrogen_treatment mixed
_refine_ls_matrix_type full
_refine_ls_number_parameters 349
_refine_ls_number_reflns 10781
_refine_ls_number_restraints 18
_refine_ls_restrained_S_all 1.043
_refine_ls_R_factor_all 0.0123
_refine_ls_R_factor_gt 0.0121
_refine_ls_shift/su_max 0.004
_refine_ls_shift/su_mean 0.000
_refine_ls_structure_factor_coef Fsqd
_refine_ls_weighting_details 'w=1/[\s^2^(Fo^2^)+(0.0130P)^2^+0.3128P] where P=(Fo^2^+2Fc^2^)/3'
_refine_ls_weighting_scheme calc
_refine_ls_wR_factor_gt 0.0321
_refine_ls_wR_factor_ref 0.0322
_reflns_Friedel_coverage 0.785
_reflns_Friedel_fraction_full 0.946
_reflns_Friedel_fraction_max 0.966
_reflns_number_gt 10653
_reflns_number_total 10781
_reflns_threshold_expression 'I > 2\s(I)'
_cod_data_source_file c9dt04742e2.cif
_cod_data_source_block 3-Lu_ZM119
_cod_database_code 7703675
_shelx_shelxl_version_number 2014/7
_shelx_space_group_comment
;
The symmetry employed for this shelxl refinement is uniquely defined
by the following loop, which should always be used as a source of
symmetry information in preference to the above space-group names.
They are only intended as comments.
;
_shelx_estimated_absorpt_t_min 0.357
_shelx_estimated_absorpt_t_max 0.855

loop_
_space_group_symop_operation_xyz
'x, y, z'
'-x+1/2, -y, z+1/2'
'-x, y+1/2, -z+1/2'
'x+1/2, -y+1/2, -z'

loop_
_atom_site_label
_atom_site_type_symbol
_atom_site_fract_x
_atom_site_fract_y
_atom_site_fract_z
_atom_site_U_iso_or_equiv
_atom_site_adp_type
_atom_site_occupancy
_atom_site_site_symmetry_order
_atom_site_calc_flag
_atom_site_refinement_flags_posn
_atom_site_refinement_flags_adp
_atom_site_refinement_flags_occupancy
_atom_site_disorder_assembly
_atom_site_disorder_group
Lu1 Lu 0.89055(2) 0.02069(2) 0.12000(2) 0.01336(2) Uani 1 1 d . . . . .
Al1 Al 0.72432(6) -0.15114(4) 0.06862(3) 0.01693(10) Uani 1 1 d . . . . .
O1 O 0.70404(11) -0.04789(9) 0.12362(6) 0.0145(2) Uani 1 1 d . . . . .
N1 N 0.77031(14) 0.15393(11) 0.14864(7) 0.0143(3) Uani 1 1 d . . . . .
C1 C 0.9201(2) -0.1471(2) 0.06633(13) 0.0320(5) Uani 1 1 d . . . . .
H1A H 0.957(3) -0.174(3) 0.0948(16) 0.048 Uiso 1 1 d . U . . .
H1B H 0.975(3) -0.098(3) 0.0553(16) 0.048 Uiso 1 1 d . U . . .
H1C H 0.918(3) -0.195(3) 0.0306(15) 0.048 Uiso 1 1 d . U . . .
Al2 Al 1.04151(6) 0.17882(5) 0.06009(3) 0.02021(11) Uani 1 1 d . . . . .
C2 C 0.6663(2) -0.11062(16) -0.01199(8) 0.0236(4) Uani 1 1 d . . . . .
H2A H 0.6781 -0.1665 -0.0402 0.035 Uiso 1 1 calc R U . . .
H2B H 0.5771 -0.0928 -0.0102 0.035 Uiso 1 1 calc R U . . .
H2C H 0.7149 -0.0524 -0.0257 0.035 Uiso 1 1 calc R U . . .
Al3 Al 1.05302(5) 0.10280(4) 0.22171(3) 0.01632(10) Uani 1 1 d . . . . .
C3 C 0.6793(3) -0.28419(16) 0.10019(11) 0.0314(4) Uani 1 1 d . . . . .
H3A H 0.6923 -0.3350 0.0688 0.047 Uiso 1 1 calc R U . . .
H3B H 0.7323 -0.2999 0.1350 0.047 Uiso 1 1 calc R U . . .
H3C H 0.5909 -0.2842 0.1125 0.047 Uiso 1 1 calc R U . . .
C4 C 0.8946(4) 0.1035(3) 0.01858(11) 0.0510(8) Uani 1 1 d D . . . .
H4A H 0.913(4) 0.140(2) -0.0175(13) 0.077 Uiso 1 1 d D U . . .
H4B H 0.815(2) 0.103(3) 0.0336(16) 0.077 Uiso 1 1 d D U . . .
H4C H 0.919(4) 0.0306(18) 0.0060(17) 0.077 Uiso 1 1 d D U . . .
C7 C 1.01571(19) -0.04906(15) 0.20197(9) 0.0208(3) Uani 1 1 d . . . . .
H7A H 1.051(3) -0.062(2) 0.2402(13) 0.031 Uiso 1 1 d . U . . .
H7B H 1.065(3) -0.079(2) 0.1694(13) 0.031 Uiso 1 1 d . U . . .
H7C H 0.942(3) -0.082(2) 0.2049(13) 0.031 Uiso 1 1 d . U . . .
C8 C 0.9634(2) 0.13632(17) 0.29633(9) 0.0262(4) Uani 1 1 d D . . . .
H8A H 0.8727 0.1312 0.2895 0.039 Uiso 1 1 calc DR U . . .
H8B H 0.9882 0.0894 0.3282 0.039 Uiso 1 1 calc DR U . . .
H8C H 0.9845 0.2051 0.3085 0.039 Uiso 1 1 calc DR U . . .
C9 C 1.23821(18) 0.10709(17) 0.22269(10) 0.0249(4) Uani 1 1 d . . . . .
H9A H 1.2705 0.0889 0.1828 0.037 Uiso 1 1 calc R U . . .
H9B H 1.2662 0.1751 0.2330 0.037 Uiso 1 1 calc R U . . .
H9C H 1.2699 0.0594 0.2527 0.037 Uiso 1 1 calc R U . . .
C10 C 0.98761(16) 0.18646(14) 0.15008(8) 0.0169(3) Uani 1 1 d . . . . .
H10 H 1.047(3) 0.241(2) 0.1581(11) 0.020 Uiso 1 1 d . U . . .
C11 C 0.85974(16) 0.22648(13) 0.15331(8) 0.0151(3) Uani 1 1 d . . . . .
C12 C 0.82257(19) 0.32795(13) 0.15686(8) 0.0197(3) Uani 1 1 d . . . . .
H12A H 0.8835 0.3799 0.1595 0.024 Uiso 1 1 calc R U . . .
C13 C 0.69579(19) 0.35067(14) 0.15638(9) 0.0214(3) Uani 1 1 d . . . . .
H13A H 0.6695 0.4188 0.1589 0.026 Uiso 1 1 calc R U . . .
C14 C 0.60621(19) 0.27464(13) 0.15220(8) 0.0188(3) Uani 1 1 d . . . . .
H14A H 0.5192 0.2903 0.1525 0.023 Uiso 1 1 calc R U . . .
C15 C 0.64634(15) 0.17576(13) 0.14765(7) 0.0140(3) Uani 1 1 d . . . . .
C16 C 0.55643(15) 0.09091(13) 0.13716(8) 0.0156(3) Uani 1 1 d . . . . .
H16A H 0.5395 0.0873 0.0934 0.019 Uiso 1 1 calc R U . . .
H16B H 0.4762 0.1083 0.1572 0.019 Uiso 1 1 calc R U . . .
C17 C 0.59521(15) -0.01506(13) 0.15850(7) 0.0137(3) Uani 1 1 d . . . . .
C18 C 0.63071(14) -0.01782(13) 0.22535(7) 0.0138(3) Uani 1 1 d . . . . .
C19 C 0.70183(16) -0.09814(14) 0.24715(8) 0.0171(3) Uani 1 1 d . . . . .
H19A H 0.7328 -0.1473 0.2199 0.021 Uiso 1 1 calc R U . . .
C20 C 0.72783(19) -0.10707(16) 0.30834(9) 0.0215(3) Uani 1 1 d . . . . .
H20A H 0.7768 -0.1619 0.3225 0.026 Uiso 1 1 calc R U . . .
C21 C 0.68224(19) -0.03590(15) 0.34892(8) 0.0224(4) Uani 1 1 d . . . . .
H21A H 0.7008 -0.0414 0.3906 0.027 Uiso 1 1 calc R U . . .
C22 C 0.6095(2) 0.04282(13) 0.32774(8) 0.0218(3) Uani 1 1 d . . . . .
H22A H 0.5771 0.0911 0.3552 0.026 Uiso 1 1 calc R U . . .
C23 C 0.58350(17) 0.05188(14) 0.26645(8) 0.0179(3) Uani 1 1 d . . . . .
H23A H 0.5331 0.1061 0.2525 0.021 Uiso 1 1 calc R U . . .
C24 C 0.48373(16) -0.08555(13) 0.14657(8) 0.0154(3) Uani 1 1 d . . . . .
C25 C 0.43343(18) -0.09309(15) 0.08847(8) 0.0190(3) Uani 1 1 d . . . . .
H25A H 0.4697 -0.0554 0.0566 0.023 Uiso 1 1 calc R U . . .
C26 C 0.33109(19) -0.15500(15) 0.07696(9) 0.0222(4) Uani 1 1 d . . . . .
H26A H 0.2995 -0.1604 0.0371 0.027 Uiso 1 1 calc R U . . .
C27 C 0.27476(17) -0.20880(14) 0.12274(10) 0.0219(3) Uani 1 1 d . . . . .
H27A H 0.2046 -0.2507 0.1146 0.026 Uiso 1 1 calc R U . . .
C28 C 0.32223(19) -0.20080(14) 0.18107(9) 0.0206(3) Uani 1 1 d . . . . .
H28A H 0.2836 -0.2368 0.2130 0.025 Uiso 1 1 calc R U . . .
C29 C 0.42597(17) -0.14027(14) 0.19256(8) 0.0180(3) Uani 1 1 d . . . . .
H29A H 0.4581 -0.1360 0.2324 0.022 Uiso 1 1 calc R U . . .
C5 C 1.2065(6) 0.1167(5) 0.0498(2) 0.0379(6) Uani 0.520(5) 1 d D . P A 1
H5A H 1.2059 0.0493 0.0677 0.057 Uiso 0.520(5) 1 calc DR U P A 1
H5B H 1.2260 0.1116 0.0068 0.057 Uiso 0.520(5) 1 calc DR U P A 1
H5C H 1.2703 0.1579 0.0698 0.057 Uiso 0.520(5) 1 calc DR U P A 1
C6 C 1.0245(7) 0.3181(5) 0.0261(3) 0.0379(6) Uani 0.520(5) 1 d . . P A 1
H6A H 0.9392 0.3430 0.0334 0.057 Uiso 0.520(5) 1 calc R U P A 1
H6B H 1.0851 0.3628 0.0457 0.057 Uiso 0.520(5) 1 calc R U P A 1
H6C H 1.0408 0.3165 -0.0173 0.057 Uiso 0.520(5) 1 calc R U P A 1
C5A C 1.1722(6) 0.0717(5) 0.0568(2) 0.0379(6) Uani 0.480(5) 1 d . . P A 2
H5A1 H 1.1837 0.0499 0.0150 0.057 Uiso 0.480(5) 1 calc R U P A 2
H5A2 H 1.1455 0.0144 0.0814 0.057 Uiso 0.480(5) 1 calc R U P A 2
H5A3 H 1.2517 0.0982 0.0724 0.057 Uiso 0.480(5) 1 calc R U P A 2
C6A C 1.0720(7) 0.3041(5) 0.0236(3) 0.0379(6) Uani 0.480(5) 1 d . . P A 2
H6A1 H 1.1133 0.3489 0.0525 0.057 Uiso 0.480(5) 1 calc R U P A 2
H6A2 H 0.9922 0.3339 0.0108 0.057 Uiso 0.480(5) 1 calc R U P A 2
H6A3 H 1.1265 0.2948 -0.0115 0.057 Uiso 0.480(5) 1 calc R U P A 2

loop_
_atom_site_aniso_label
_atom_site_aniso_U_11
_atom_site_aniso_U_22
_atom_site_aniso_U_33
_atom_site_aniso_U_23
_atom_site_aniso_U_13
_atom_site_aniso_U_12
Lu1 0.01137(3) 0.01439(3) 0.01433(3) 0.00009(2) 0.00057(2) 0.00023(2)
Al1 0.0189(2) 0.0151(2) 0.0168(2) -0.00234(19) 0.00200(19) -0.0012(2)
O1 0.0118(5) 0.0174(5) 0.0143(5) -0.0020(4) 0.0024(4) -0.0004(4)
N1 0.0132(6) 0.0136(6) 0.0161(7) 0.0006(5) -0.0003(5) -0.0001(5)
C1 0.0213(10) 0.0363(11) 0.0386(12) -0.0174(10) 0.0026(8) 0.0029(8)
Al2 0.0170(2) 0.0248(3) 0.0188(3) 0.0043(2) 0.0020(2) -0.0015(2)
C2 0.0287(9) 0.0260(9) 0.0162(8) -0.0034(7) 0.0024(7) -0.0018(8)
Al3 0.0125(2) 0.0196(2) 0.0168(2) 0.0002(2) -0.00118(19) 0.0003(2)
C3 0.0419(12) 0.0186(8) 0.0338(11) 0.0014(8) 0.0063(10) -0.0012(9)
C4 0.0617(18) 0.074(2) 0.0172(9) 0.0086(11) -0.0048(11) -0.0437(18)
C7 0.0199(8) 0.0205(8) 0.0221(9) 0.0036(7) -0.0033(7) -0.0004(7)
C8 0.0245(9) 0.0316(10) 0.0224(9) -0.0014(8) 0.0027(7) 0.0045(8)
C9 0.0149(8) 0.0291(9) 0.0306(10) -0.0006(8) -0.0026(7) 0.0002(7)
C10 0.0136(7) 0.0188(7) 0.0185(8) 0.0024(6) -0.0017(6) -0.0030(6)
C11 0.0161(7) 0.0151(7) 0.0141(7) 0.0011(5) -0.0008(5) -0.0011(5)
C12 0.0245(8) 0.0149(7) 0.0199(8) -0.0008(6) -0.0009(7) -0.0020(7)
C13 0.0258(9) 0.0155(7) 0.0228(8) -0.0015(6) 0.0010(7) 0.0033(7)
C14 0.0188(7) 0.0183(7) 0.0195(8) 0.0001(6) -0.0005(7) 0.0044(7)
C15 0.0135(6) 0.0165(7) 0.0118(7) 0.0014(5) 0.0001(5) 0.0016(5)
C16 0.0122(6) 0.0176(7) 0.0170(7) 0.0012(6) -0.0008(6) 0.0003(6)
C17 0.0125(6) 0.0152(6) 0.0134(6) 0.0000(6) 0.0016(5) -0.0001(6)
C18 0.0123(6) 0.0153(6) 0.0137(6) 0.0002(6) 0.0009(5) -0.0022(6)
C19 0.0165(7) 0.0182(7) 0.0166(7) -0.0003(6) 0.0001(6) 0.0006(6)
C20 0.0209(8) 0.0252(8) 0.0185(8) 0.0043(7) -0.0037(6) 0.0013(7)
C21 0.0258(8) 0.0283(9) 0.0130(7) 0.0013(6) -0.0015(6) -0.0051(7)
C22 0.0277(8) 0.0220(8) 0.0157(7) -0.0029(5) 0.0043(7) -0.0033(7)
C23 0.0196(8) 0.0170(7) 0.0170(7) -0.0005(6) 0.0031(6) 0.0007(6)
C24 0.0133(7) 0.0166(7) 0.0162(8) -0.0016(6) -0.0001(6) -0.0012(6)
C25 0.0180(7) 0.0230(8) 0.0160(8) -0.0014(6) -0.0005(6) -0.0023(7)
C26 0.0204(8) 0.0262(9) 0.0201(8) -0.0055(7) -0.0021(7) -0.0020(8)
C27 0.0168(7) 0.0218(7) 0.0272(9) -0.0061(8) -0.0004(7) -0.0040(6)
C28 0.0185(8) 0.0202(8) 0.0230(8) -0.0006(6) 0.0017(7) -0.0048(7)
C29 0.0165(7) 0.0196(7) 0.0180(8) 0.0004(6) 0.0007(6) -0.0030(6)
C5 0.045(2) 0.0372(15) 0.0313(11) 0.0080(10) 0.0066(13) 0.0095(14)
C6 0.045(2) 0.0372(15) 0.0313(11) 0.0080(10) 0.0066(13) 0.0095(14)
C5A 0.045(2) 0.0372(15) 0.0313(11) 0.0080(10) 0.0066(13) 0.0095(14)
C6A 0.045(2) 0.0372(15) 0.0313(11) 0.0080(10) 0.0066(13) 0.0095(14)

loop_
_atom_type_symbol
_atom_type_description
_atom_type_scat_dispersion_real
_atom_type_scat_dispersion_imag
_atom_type_scat_source
C C 0.0033 0.0016 'International Tables Vol C Tables 4.2.6.8 and 6.1.1.4'
H H 0.0000 0.0000 'International Tables Vol C Tables 4.2.6.8 and 6.1.1.4'
N N 0.0061 0.0033 'International Tables Vol C Tables 4.2.6.8 and 6.1.1.4'
O O 0.0106 0.0060 'International Tables Vol C Tables 4.2.6.8 and 6.1.1.4'
Al Al 0.0645 0.0514 'International Tables Vol C Tables 4.2.6.8 and 6.1.1.4'
Lu Lu -0.4720 5.8584 'International Tables Vol C Tables 4.2.6.8 and 6.1.1.4'

loop_
_geom_angle_atom_site_label_1
_geom_angle_atom_site_label_2
_geom_angle_atom_site_label_3
_geom_angle
_geom_angle_site_symmetry_1
_geom_angle_site_symmetry_3
_geom_angle_publ_flag
O1 Lu1 N1 78.69(5) . . ?
O1 Lu1 C7 108.05(6) . . ?
N1 Lu1 C7 113.25(6) . . ?
O1 Lu1 C4 103.42(8) . . ?
N1 Lu1 C4 85.34(11) . . ?
C7 Lu1 C4 145.89(10) . . ?
O1 Lu1 C10 136.56(5) . . ?
N1 Lu1 C10 58.43(6) . . ?
C7 Lu1 C10 84.90(6) . . ?
C4 Lu1 C10 81.20(8) . . ?
O1 Lu1 C1 76.35(6) . . ?
N1 Lu1 C1 151.80(6) . . ?
C7 Lu1 C1 87.05(8) . . ?
C4 Lu1 C1 87.86(11) . . ?
C10 Lu1 C1 146.89(7) . . ?
O1 Lu1 C11 106.63(5) . . ?
N1 Lu1 C11 27.94(5) . . ?
C7 Lu1 C11 103.54(6) . . ?
C4 Lu1 C11 79.25(9) . . ?
C10 Lu1 C11 30.80(5) . . ?
C1 Lu1 C11 167.11(8) . . ?
O1 Lu1 Al2 143.64(4) . . ?
N1 Lu1 Al2 82.98(4) . . ?
C7 Lu1 Al2 107.99(5) . . ?
C4 Lu1 Al2 43.56(6) . . ?
C10 Lu1 Al2 43.68(4) . . ?
C1 Lu1 Al2 110.17(6) . . ?
C11 Lu1 Al2 59.86(4) . . ?
O1 Lu1 Al3 129.62(4) . . ?
N1 Lu1 Al3 80.39(4) . . ?
C7 Lu1 Al3 43.37(5) . . ?
C4 Lu1 Al3 119.90(6) . . ?
C10 Lu1 Al3 42.16(4) . . ?
C1 Lu1 Al3 126.17(6) . . ?
C11 Lu1 Al3 61.93(4) . . ?
Al2 Lu1 Al3 76.730(16) . . ?
O1 Lu1 Al1 35.86(3) . . ?
N1 Lu1 Al1 110.79(4) . . ?
C7 Lu1 Al1 107.78(5) . . ?
C4 Lu1 Al1 90.18(6) . . ?
C10 Lu1 Al1 166.51(4) . . ?
C1 Lu1 Al1 41.82(5) . . ?
C11 Lu1 Al1 137.31(4) . . ?
Al2 Lu1 Al1 131.779(17) . . ?
Al3 Lu1 Al1 149.197(16) . . ?
O1 Lu1 H1B 95.2(9) . . ?
N1 Lu1 H1B 157.2(9) . . ?
C7 Lu1 H1B 89.5(9) . . ?
C4 Lu1 H1B 74.7(9) . . ?
C10 Lu1 H1B 126.9(9) . . ?
C1 Lu1 H1B 20.8(9) . . ?
C11 Lu1 H1B 149.2(9) . . ?
Al2 Lu1 H1B 89.7(9) . . ?
Al3 Lu1 H1B 118.9(9) . . ?
Al1 Lu1 H1B 59.4(9) . . ?
O1 Lu1 H4B 85.2(7) . . ?
N1 Lu1 H4B 70.9(8) . . ?
C7 Lu1 H4B 166.6(6) . . ?
C4 Lu1 H4B 21.3(5) . . ?
C10 Lu1 H4B 87.0(10) . . ?
C1 Lu1 H4B 94.0(9) . . ?
C11 Lu1 H4B 74.0(10) . . ?
Al2 Lu1 H4B 59.1(8) . . ?
Al3 Lu1 H4B 129.1(10) . . ?
Al1 Lu1 H4B 81.4(10) . . ?
H1B Lu1 H4B 86.9(12) . . ?
O1 Lu1 H7B 115.4(7) . . ?
N1 Lu1 H7B 134.4(7) . . ?
C7 Lu1 H7B 22.6(7) . . ?
C4 Lu1 H7B 127.4(7) . . ?
C10 Lu1 H7B 92.6(7) . . ?
C1 Lu1 H7B 69.6(7) . . ?
C11 Lu1 H7B 118.5(7) . . ?
Al2 Lu1 H7B 99.9(7) . . ?
Al3 Lu1 H7B 56.8(7) . . ?
Al1 Lu1 H7B 100.9(7) . . ?
H1B Lu1 H7B 68.0(11) . . ?
H4B Lu1 H7B 148.1(8) . . ?
O1 Lu1 H7C 86.6(7) . . ?
N1 Lu1 H7C 110.6(7) . . ?
C7 Lu1 H7C 21.5(7) . . ?
C4 Lu1 H7C 162.8(7) . . ?
C10 Lu1 H7C 101.3(7) . . ?
C1 Lu1 H7C 80.9(7) . . ?
C11 Lu1 H7C 111.6(7) . . ?
Al2 Lu1 H7C 129.5(7) . . ?
Al3 Lu1 H7C 59.3(7) . . ?
Al1 Lu1 H7C 90.0(7) . . ?
H1B Lu1 H7C 90.7(11) . . ?
H4B Lu1 H7C 171.1(11) . . ?
H7B Lu1 H7C 36.0(9) . . ?
O1 Al1 C3 113.89(8) . . ?
O1 Al1 C2 111.12(8) . . ?
C3 Al1 C2 119.67(10) . . ?
O1 Al1 C1 96.53(8) . . ?
C3 Al1 C1 106.01(12) . . ?
C2 Al1 C1 106.51(11) . . ?
O1 Al1 Lu1 43.80(4) . . ?
C3 Al1 Lu1 132.15(8) . . ?
C2 Al1 Lu1 108.12(7) . . ?
C1 Al1 Lu1 54.62(7) . . ?
C17 O1 Al1 131.64(10) . . ?
C17 O1 Lu1 127.96(10) . . ?
Al1 O1 Lu1 100.33(5) . . ?
C15 N1 C11 122.18(15) . . ?
C15 N1 Lu1 135.37(12) . . ?
C11 N1 Lu1 100.37(11) . . ?
Al1 C1 Lu1 83.56(8) . . ?
Al1 C1 H1A 116(3) . . ?
Lu1 C1 H1A 94(2) . . ?
Al1 C1 H1B 132(2) . . ?
Lu1 C1 H1B 65(2) . . ?
H1A C1 H1B 102(3) . . ?
Al1 C1 H1C 89.1(19) . . ?
Lu1 C1 H1C 155.6(19) . . ?
H1A C1 H1C 110(3) . . ?
H1B C1 H1C 104(3) . . ?
C6A Al2 C5A 119.8(3) . . ?
C5 Al2 C6 115.3(2) . . ?
C6A Al2 C4 111.5(2) . . ?
C5 Al2 C4 114.9(2) . . ?
C5A Al2 C4 99.5(2) . . ?
C6 Al2 C4 102.2(2) . . ?
C6A Al2 C10 114.7(2) . . ?
C5 Al2 C10 112.36(17) . . ?
C5A Al2 C10 105.22(17) . . ?
C6 Al2 C10 106.89(18) . . ?
C4 Al2 C10 104.04(9) . . ?
C6A Al2 Lu1 156.3(2) . . ?
C5 Al2 Lu1 103.86(18) . . ?
C5A Al2 Lu1 83.54(19) . . ?
C6 Al2 Lu1 140.8(2) . . ?
C4 Al2 Lu1 56.46(7) . . ?
C10 Al2 Lu1 56.91(5) . . ?
Al1 C2 H2A 109.5 . . ?
Al1 C2 H2B 109.5 . . ?
H2A C2 H2B 109.5 . . ?
Al1 C2 H2C 109.5 . . ?
H2A C2 H2C 109.5 . . ?
H2B C2 H2C 109.5 . . ?
C8 Al3 C9 118.03(10) . . ?
C8 Al3 C10 111.36(9) . . ?
C9 Al3 C10 109.29(9) . . ?
C8 Al3 C7 107.58(9) . . ?
C9 Al3 C7 102.63(9) . . ?
C10 Al3 C7 107.07(8) . . ?
C8 Al3 Lu1 115.53(7) . . ?
C9 Al3 Lu1 125.86(7) . . ?
C10 Al3 Lu1 55.26(5) . . ?
C7 Al3 Lu1 52.74(5) . . ?
Al1 C3 H3A 109.5 . . ?
Al1 C3 H3B 109.5 . . ?
H3A C3 H3B 109.5 . . ?
Al1 C3 H3C 109.5 . . ?
H3A C3 H3C 109.5 . . ?
H3B C3 H3C 109.5 . . ?
Al2 C4 Lu1 79.98(9) . . ?
Al2 C4 H4A 89(2) . . ?
Lu1 C4 H4A 168(2) . . ?
Al2 C4 H4B 123(3) . . ?
Lu1 C4 H4B 70(2) . . ?
H4A C4 H4B 120(3) . . ?
Al2 C4 H4C 113(2) . . ?
Lu1 C4 H4C 81(2) . . ?
H4A C4 H4C 101(2) . . ?
H4B C4 H4C 109(3) . . ?
Al3 C7 Lu1 83.88(7) . . ?
Al3 C7 H7A 84.9(18) . . ?
Lu1 C7 H7A 163.2(18) . . ?
Al3 C7 H7B 116.8(17) . . ?
Lu1 C7 H7B 84.0(17) . . ?
H7A C7 H7B 112(2) . . ?
Al3 C7 H7C 127.7(19) . . ?
Lu1 C7 H7C 76.1(18) . . ?
H7A C7 H7C 101(2) . . ?
H7B C7 H7C 109(2) . . ?
Al3 C8 H8A 109.5 . . ?
Al3 C8 H8B 109.5 . . ?
H8A C8 H8B 109.5 . . ?
Al3 C8 H8C 109.5 . . ?
H8A C8 H8C 109.5 . . ?
H8B C8 H8C 109.5 . . ?
Al3 C9 H9A 109.5 . . ?
Al3 C9 H9B 109.5 . . ?
H9A C9 H9B 109.5 . . ?
Al3 C9 H9C 109.5 . . ?
H9A C9 H9C 109.5 . . ?
H9B C9 H9C 109.5 . . ?
C11 C10 Al3 118.20(12) . . ?
C11 C10 Al2 108.74(12) . . ?
Al3 C10 Al2 128.39(9) . . ?
C11 C10 Lu1 87.13(10) . . ?
Al3 C10 Lu1 82.59(6) . . ?
Al2 C10 Lu1 79.41(6) . . ?
C11 C10 H10 109.0(16) . . ?
Al3 C10 H10 92.2(15) . . ?
Al2 C10 H10 91.9(15) . . ?
Lu1 C10 H10 163.5(16) . . ?
N1 C11 C12 119.18(16) . . ?
N1 C11 C10 112.92(15) . . ?
C12 C11 C10 127.77(16) . . ?
N1 C11 Lu1 51.69(8) . . ?
C12 C11 Lu1 164.93(13) . . ?
C10 C11 Lu1 62.07(9) . . ?
C13 C12 C11 118.88(17) . . ?
C13 C12 H12A 120.6 . . ?
C11 C12 H12A 120.6 . . ?
C12 C13 C14 120.66(17) . . ?
C12 C13 H13A 119.7 . . ?
C14 C13 H13A 119.7 . . ?
C15 C14 C13 118.86(17) . . ?
C15 C14 H14A 120.6 . . ?
C13 C14 H14A 120.6 . . ?
N1 C15 C14 120.22(16) . . ?
N1 C15 C16 117.69(14) . . ?
C14 C15 C16 121.95(15) . . ?
C15 C16 C17 118.00(14) . . ?
C15 C16 H16A 107.8 . . ?
C17 C16 H16A 107.8 . . ?
C15 C16 H16B 107.8 . . ?
C17 C16 H16B 107.8 . . ?
H16A C16 H16B 107.1 . . ?
O1 C17 C18 108.12(13) . . ?
O1 C17 C24 109.82(13) . . ?
C18 C17 C24 110.07(13) . . ?
O1 C17 C16 108.81(13) . . ?
C18 C17 C16 112.66(14) . . ?
C24 C17 C16 107.34(13) . . ?
C23 C18 C19 118.51(15) . . ?
C23 C18 C17 121.95(15) . . ?
C19 C18 C17 119.21(15) . . ?
C20 C19 C18 120.77(17) . . ?
C20 C19 H19A 119.6 . . ?
C18 C19 H19A 119.6 . . ?
C19 C20 C21 120.26(18) . . ?
C19 C20 H20A 119.9 . . ?
C21 C20 H20A 119.9 . . ?
C22 C21 C20 119.25(16) . . ?
C22 C21 H21A 120.4 . . ?
C20 C21 H21A 120.4 . . ?
C21 C22 C23 120.54(16) . . ?
C21 C22 H22A 119.7 . . ?
C23 C22 H22A 119.7 . . ?
C22 C23 C18 120.64(17) . . ?
C22 C23 H23A 119.7 . . ?
C18 C23 H23A 119.7 . . ?
C29 C24 C25 117.90(16) . . ?
C29 C24 C17 122.17(15) . . ?
C25 C24 C17 119.87(15) . . ?
C26 C25 C24 120.78(17) . . ?
C26 C25 H25A 119.6 . . ?
C24 C25 H25A 119.6 . . ?
C27 C26 C25 120.83(18) . . ?
C27 C26 H26A 119.6 . . ?
C25 C26 H26A 119.6 . . ?
C26 C27 C28 119.15(17) . . ?
C26 C27 H27A 120.4 . . ?
C28 C27 H27A 120.4 . . ?
C29 C28 C27 120.17(17) . . ?
C29 C28 H28A 119.9 . . ?
C27 C28 H28A 119.9 . . ?
C28 C29 C24 121.15(17) . . ?
C28 C29 H29A 119.4 . . ?
C24 C29 H29A 119.4 . . ?
Al2 C5 H5A 109.5 . . ?
Al2 C5 H5B 109.5 . . ?
H5A C5 H5B 109.5 . . ?
Al2 C5 H5C 109.5 . . ?
H5A C5 H5C 109.5 . . ?
H5B C5 H5C 109.5 . . ?
Al2 C6 H6A 109.5 . . ?
Al2 C6 H6B 109.5 . . ?
H6A C6 H6B 109.5 . . ?
Al2 C6 H6C 109.5 . . ?
H6A C6 H6C 109.5 . . ?
H6B C6 H6C 109.5 . . ?
Al2 C5A H5A1 109.5 . . ?
Al2 C5A H5A2 109.5 . . ?
H5A1 C5A H5A2 109.5 . . ?
Al2 C5A H5A3 109.5 . . ?
H5A1 C5A H5A3 109.5 . . ?
H5A2 C5A H5A3 109.5 . . ?
Al2 C6A H6A1 109.5 . . ?
Al2 C6A H6A2 109.5 . . ?
H6A1 C6A H6A2 109.5 . . ?
Al2 C6A H6A3 109.5 . . ?
H6A1 C6A H6A3 109.5 . . ?
H6A2 C6A H6A3 109.5 . . ?

loop_
_geom_bond_atom_site_label_1
_geom_bond_atom_site_label_2
_geom_bond_distance
_geom_bond_site_symmetry_2
_geom_bond_publ_flag
Lu1 O1 2.1870(11) . ?
Lu1 N1 2.2774(15) . ?
Lu1 C7 2.4397(19) . ?
Lu1 C4 2.508(2) . ?
Lu1 C10 2.5255(18) . ?
Lu1 C1 2.550(2) . ?
Lu1 C11 2.8549(17) . ?
Lu1 Al2 2.9630(6) . ?
Lu1 Al3 3.0479(6) . ?
Lu1 Al1 3.1082(6) . ?
Lu1 H1B 2.32(4) . ?
Lu1 H4B 2.35(4) . ?
Lu1 H7B 2.53(3) . ?
Lu1 H7C 2.39(3) . ?
Al1 O1 1.8509(13) . ?
Al1 C3 1.963(2) . ?
Al1 C2 1.969(2) . ?
Al1 C1 2.086(2) . ?
O1 C17 1.4607(19) . ?
N1 C15 1.352(2) . ?
N1 C11 1.360(2) . ?
C1 H1A 0.83(4) . ?
C1 H1B 0.91(4) . ?
C1 H1C 1.02(3) . ?
Al2 C6A 1.882(7) . ?
Al2 C5 1.955(5) . ?
Al2 C5A 1.993(6) . ?
Al2 C6 2.009(6) . ?
Al2 C4 2.074(3) . ?
Al2 C10 2.0819(19) . ?
C2 H2A 0.9800 . ?
C2 H2B 0.9800 . ?
C2 H2C 0.9800 . ?
Al3 C8 1.964(2) . ?
Al3 C9 1.973(2) . ?
Al3 C10 2.0628(19) . ?
Al3 C7 2.105(2) . ?
C3 H3A 0.9800 . ?
C3 H3B 0.9800 . ?
C3 H3C 0.9800 . ?
C4 H4A 0.95(2) . ?
C4 H4B 0.91(2) . ?
C4 H4C 1.04(2) . ?
C7 H7A 0.94(3) . ?
C7 H7B 0.98(3) . ?
C7 H7C 0.90(3) . ?
C8 H8A 0.9800 . ?
C8 H8B 0.9800 . ?
C8 H8C 0.9800 . ?
C9 H9A 0.9800 . ?
C9 H9B 0.9800 . ?
C9 H9C 0.9800 . ?
C10 C11 1.464(2) . ?
C10 H10 0.98(3) . ?
C11 C12 1.409(2) . ?
C12 C13 1.383(3) . ?
C12 H12A 0.9500 . ?
C13 C14 1.393(3) . ?
C13 H13A 0.9500 . ?
C14 C15 1.387(2) . ?
C14 H14A 0.9500 . ?
C15 C16 1.498(2) . ?
C16 C17 1.544(2) . ?
C16 H16A 0.9900 . ?
C16 H16B 0.9900 . ?
C17 C18 1.533(2) . ?
C17 C24 1.536(2) . ?
C18 C23 1.395(2) . ?
C18 C19 1.396(2) . ?
C19 C20 1.392(3) . ?
C19 H19A 0.9500 . ?
C20 C21 1.394(3) . ?
C20 H20A 0.9500 . ?
C21 C22 1.385(3) . ?
C21 H21A 0.9500 . ?
C22 C23 1.395(2) . ?
C22 H22A 0.9500 . ?
C23 H23A 0.9500 . ?
C24 C29 1.397(2) . ?
C24 C25 1.401(2) . ?
C25 C26 1.390(3) . ?
C25 H25A 0.9500 . ?
C26 C27 1.381(3) . ?
C26 H26A 0.9500 . ?
C27 C28 1.395(3) . ?
C27 H27A 0.9500 . ?
C28 C29 1.391(3) . ?
C28 H28A 0.9500 . ?
C29 H29A 0.9500 . ?
C5 H5A 0.9800 . ?
C5 H5B 0.9800 . ?
C5 H5C 0.9800 . ?
C6 H6A 0.9800 . ?
C6 H6B 0.9800 . ?
C6 H6C 0.9800 . ?
C5A H5A1 0.9800 . ?
C5A H5A2 0.9800 . ?
C5A H5A3 0.9800 . ?
C6A H6A1 0.9800 . ?
C6A H6A2 0.9800 . ?
C6A H6A3 0.9800 . ?
